data_1515769
loop_
_publ_author_name
'Lalonde, Rebecca L.'
'Brenzovich, Jr, William E'
'Benitez, Diego'
'Tkatchouk, Ekaterina'
'Kelley, Kotaro'
'Goddard, 3rd, William A'
'Toste, F. Dean'

_publ_section_title
;
 Alkylgold complexes by the intramolecular aminoauration of unactivated
 alkenes.
;
_journal_issue 2
_journal_name_full 'Chemical science (Royal Society of Chemistry : 2010)'
_journal_page_first 226
_journal_paper_doi 10.1039/C0SC00255K
_journal_volume 1
_journal_year 2010
_chemical_formula_sum 'C39 H39 Au N2 O P'
_chemical_formula_weight 779.66
_chemical_name_common KK-140
_chemical_name_systematic
;
toste15
;
_space_group.centring_type P

_space_group_crystal_system triclinic
_space_group_IT_number 2
_space_group_name_Hall '-P 1'
_space_group_name_H-M_alt 'P -1'
_atom_sites_solution_hydrogens geom
_atom_sites_solution_primary direct
_atom_sites_solution_secondary difmap
_audit_creation_method SHELXL-97
_cell_angle_alpha 95.195(3)
_cell_angle_beta 105.262(3)
_cell_angle_gamma 101.577(3)
_cell_formula_units_Z 2
_cell_length_a 9.2568(19)
_cell_length_b 12.331(3)
_cell_length_c 15.174(3)
_cell_measurement_reflns_used 7949
_cell_measurement_temperature 139(2)
_cell_measurement_theta_max 25.56
_cell_measurement_theta_min 2.35
_cell_volume 1618.0(6)
_computing_cell_refinement 'Bruker SAINT'
_computing_data_collection 'Bruker APEX2'
_computing_data_reduction 'Bruker SAINT'
_computing_molecular_graphics ORTEP-32
_computing_publication_material WinGX
_computing_structure_refinement SHELXL-97
_computing_structure_solution SIR-97
_diffrn_ambient_temperature 139(2)
_diffrn_detector_area_resol_mean 8.366
_diffrn_measured_fraction_theta_full 0.994
_diffrn_measured_fraction_theta_max 0.929
_diffrn_measurement_device_type 'Bruker APEX-I CCD'
_diffrn_measurement_method 'phi and omega scans'
_diffrn_radiation_monochromator graphite
_diffrn_radiation_source 'fine-focus sealed tube'
_diffrn_radiation_type MoK\a
_diffrn_radiation_wavelength 0.71073
_diffrn_reflns_av_R_equivalents 0.0569
_diffrn_reflns_av_sigmaI/netI 0.0826
_diffrn_reflns_limit_h_max 11
_diffrn_reflns_limit_h_min -11
_diffrn_reflns_limit_k_max 15
_diffrn_reflns_limit_k_min -14
_diffrn_reflns_limit_l_max 17
_diffrn_reflns_limit_l_min -18
_diffrn_reflns_number 15093
_diffrn_reflns_theta_full 25.00
_diffrn_reflns_theta_max 26.15
_diffrn_reflns_theta_min 1.71
_exptl_absorpt_coefficient_mu 4.630
_exptl_absorpt_correction_T_max 0.9131
_exptl_absorpt_correction_T_min 0.6065
_exptl_absorpt_correction_type multi-scan
_exptl_absorpt_process_details SADABS
_exptl_crystal_colour colorless
_exptl_crystal_density_diffrn 1.600
_exptl_crystal_density_method 'not measured'
_exptl_crystal_description plate
_exptl_crystal_F_000 778
_exptl_crystal_size_max 0.12
_exptl_crystal_size_mid 0.10
_exptl_crystal_size_min 0.02
_refine_diff_density_max 1.372
_refine_diff_density_min -2.131
_refine_diff_density_rms 0.161
_refine_ls_extinction_method none
_refine_ls_goodness_of_fit_ref 0.999
_refine_ls_hydrogen_treatment constr
_refine_ls_matrix_type full
_refine_ls_number_parameters 398
_refine_ls_number_reflns 6009
_refine_ls_number_restraints 0
_refine_ls_restrained_S_all 0.999
_refine_ls_R_factor_all 0.0645
_refine_ls_R_factor_gt 0.0418
_refine_ls_shift/su_max 0.000
_refine_ls_shift/su_mean 0.000
_refine_ls_structure_factor_coef Fsqd
_refine_ls_weighting_details 'calc w=1/[\s^2^(Fo^2^)+(0.0433P)^2^+0.0000P] where P=(Fo^2^+2Fc^2^)/3'
_refine_ls_weighting_scheme calc
_refine_ls_wR_factor_gt 0.0858
_refine_ls_wR_factor_ref 0.0971
_reflns_number_gt 4697
_reflns_number_total 6009
_reflns_threshold_expression >2sigma(I)
_cod_data_source_file c0sc00255k.txt
_cod_data_source_block toste15
_cod_depositor_comments
;
 Removed the _space_group.IT_number data item and renamed several
 space group related data items.

 Antanas Vaitkus,
 2020-11-08

The following automatic conversions were performed:

'_symmetry_cell_setting' value 'Triclinic' changed to 'triclinic'
according to
/usr/data/users/saulius/automatic-downloads/retrospective/RSC/lib/dictionaries/cif_core.dic
dictionary named 'cif_core.dic' version 2.4.2 from 2011-04-26.

Automatic conversion script
Id: cif_fix_values 2281 2013-09-26 08:29:07Z andrius 

The following automatic conversions were performed:

'_space_group.centring_type' value 'primitive' was replaced with the
value 'P' as specified in the replacement file
'/home/antanas/src/cod-tools/trunk/data/replacement-values/replacement_values.lst'.

Automatic conversion script
Id: cif_fix_values 5642 2017-10-24 12:04:52Z antanas 
;
_cod_original_cell_volume 1618.1(6)
_cod_original_sg_symbol_H-M P-1
_cod_database_code 1515769

loop_
_symmetry_equiv_pos_as_xyz
'x, y, z'
'-x, -y, -z'

loop_
_atom_site_label
_atom_site_type_symbol
_atom_site_fract_x
_atom_site_fract_y
_atom_site_fract_z
_atom_site_U_iso_or_equiv
_atom_site_adp_type
_atom_site_occupancy
_atom_site_symmetry_multiplicity
_atom_site_calc_flag
_atom_site_refinement_flags
C1 C 0.8225(7) 0.1157(6) -0.1669(5) 0.0347(16) Uani 1 1 d .
H1A H 0.8813 0.1602 -0.2026 0.042 Uiso 1 1 calc R
H1B H 0.8461 0.0409 -0.1698 0.042 Uiso 1 1 calc R
C2 C 0.6513(7) 0.1012(5) -0.2144(4) 0.0311(15) Uani 1 1 d .
H2 H 0.5932 0.0477 -0.1831 0.037 Uiso 1 1 calc R
C3 C 0.6077(7) 0.0505(5) -0.3165(4) 0.0271(14) Uani 1 1 d .
H3A H 0.6516 -0.0159 -0.3219 0.032 Uiso 1 1 calc R
H3B H 0.4943 0.0251 -0.3406 0.032 Uiso 1 1 calc R
C4 C 0.6650(7) 0.1327(5) -0.3746(5) 0.0287(14) Uani 1 1 d .
H4A H 0.6325 0.0966 -0.4399 0.034 Uiso 1 1 calc R
H4B H 0.7789 0.1541 -0.3536 0.034 Uiso 1 1 calc R
C5 C 0.6012(6) 0.2391(5) -0.3675(4) 0.0249(14) Uani 1 1 d .
C6 C 0.6520(6) 0.2874(5) -0.2645(4) 0.0253(14) Uani 1 1 d .
H6A H 0.7658 0.3110 -0.2426 0.030 Uiso 1 1 calc R
H6B H 0.6106 0.3543 -0.2558 0.030 Uiso 1 1 calc R
C7 C 0.6714(6) 0.3271(5) -0.4212(4) 0.0268(14) Uani 1 1 d .
C8 C 0.7605(7) 0.3049(6) -0.4763(5) 0.0351(16) Uani 1 1 d .
H8 H 0.7824 0.2330 -0.4821 0.042 Uiso 1 1 calc R
C9 C 0.8195(7) 0.3851(6) -0.5239(5) 0.0401(18) Uani 1 1 d .
H9 H 0.8804 0.3677 -0.5623 0.048 Uiso 1 1 calc R
C10 C 0.7903(7) 0.4891(6) -0.5155(5) 0.0380(17) Uani 1 1 d .
H10 H 0.8304 0.5440 -0.5484 0.046 Uiso 1 1 calc R
C11 C 0.7027(7) 0.5147(6) -0.4595(5) 0.0378(17) Uani 1 1 d .
H11 H 0.6839 0.5874 -0.4524 0.045 Uiso 1 1 calc R
C12 C 0.6423(6) 0.4330(5) -0.4134(4) 0.0295(15) Uani 1 1 d .
H12 H 0.5798 0.4499 -0.3759 0.035 Uiso 1 1 calc R
C13 C 0.4255(6) 0.2108(5) -0.4102(4) 0.0254(14) Uani 1 1 d .
C14 C 0.3584(7) 0.1454(5) -0.4961(4) 0.0305(15) Uani 1 1 d .
H14 H 0.4230 0.1191 -0.5282 0.037 Uiso 1 1 calc R
C15 C 0.2012(7) 0.1170(6) -0.5368(5) 0.0348(16) Uani 1 1 d .
H15 H 0.1584 0.0708 -0.5953 0.042 Uiso 1 1 calc R
C16 C 0.1070(7) 0.1567(6) -0.4912(5) 0.0369(17) Uani 1 1 d .
H16 H -0.0015 0.1382 -0.5181 0.044 Uiso 1 1 calc R
C17 C 0.1710(7) 0.2225(6) -0.4078(5) 0.0381(17) Uani 1 1 d .
H17 H 0.1058 0.2498 -0.3767 0.046 Uiso 1 1 calc R
C18 C 0.3287(6) 0.2509(5) -0.3664(5) 0.0294(15) Uani 1 1 d .
H18 H 0.3704 0.2978 -0.3082 0.035 Uiso 1 1 calc R
C19 C 0.5368(6) 0.2417(5) -0.1423(4) 0.0248(14) Uani 1 1 d .
C20 C 0.4375(8) 0.2046(5) -0.0127(5) 0.0380(17) Uani 1 1 d .
H20A H 0.3347 0.2158 -0.0444 0.046 Uiso 1 1 calc R
H20B H 0.5003 0.2766 0.0251 0.046 Uiso 1 1 calc R
C21 C 0.4205(8) 0.1165(6) 0.0496(5) 0.047(2) Uani 1 1 d .
H21A H 0.3626 0.0444 0.0119 0.070 Uiso 1 1 calc R
H21B H 0.3653 0.1385 0.0926 0.070 Uiso 1 1 calc R
H21C H 0.5228 0.1096 0.0846 0.070 Uiso 1 1 calc R
C22 C 0.9201(6) 0.3989(5) 0.1446(4) 0.0269(14) Uani 1 1 d .
C23 C 0.8063(7) 0.4288(6) 0.0775(5) 0.0313(15) Uani 1 1 d .
H23 H 0.7619 0.3835 0.0187 0.038 Uiso 1 1 calc R
C24 C 0.7586(7) 0.5253(6) 0.0973(5) 0.0356(17) Uani 1 1 d .
H24 H 0.6801 0.5452 0.0517 0.043 Uiso 1 1 calc R
C25 C 0.8215(7) 0.5920(6) 0.1801(5) 0.0399(18) Uani 1 1 d .
H25 H 0.7877 0.6582 0.1921 0.048 Uiso 1 1 calc R
C26 C 0.9344(7) 0.5639(6) 0.2471(5) 0.0417(18) Uani 1 1 d .
H26 H 0.9787 0.6107 0.3053 0.050 Uiso 1 1 calc R
C27 C 0.9832(7) 0.4674(6) 0.2294(5) 0.0347(16) Uani 1 1 d .
H27 H 1.0607 0.4480 0.2758 0.042 Uiso 1 1 calc R
C28 C 0.8947(6) 0.1736(5) 0.1887(5) 0.0311(16) Uani 1 1 d .
C29 C 0.8204(8) 0.2028(6) 0.2508(5) 0.0399(17) Uani 1 1 d .
H29 H 0.8099 0.2776 0.2609 0.048 Uiso 1 1 calc R
C30 C 0.7606(8) 0.1244(6) 0.2988(5) 0.0459(19) Uani 1 1 d .
H30 H 0.7074 0.1451 0.3409 0.055 Uiso 1 1 calc R
C31 C 0.7773(7) 0.0172(6) 0.2862(5) 0.0429(19) Uani 1 1 d .
H31 H 0.7383 -0.0360 0.3208 0.052 Uiso 1 1 calc R
C32 C 0.8504(7) -0.0137(6) 0.2236(6) 0.047(2) Uani 1 1 d .
H32 H 0.8626 -0.0883 0.2150 0.057 Uiso 1 1 calc R
C33 C 0.9055(7) 0.0625(6) 0.1736(5) 0.0401(18) Uani 1 1 d .
H33 H 0.9517 0.0398 0.1283 0.048 Uiso 1 1 calc R
C34 C 1.1843(6) 0.3056(5) 0.1790(4) 0.0253(14) Uani 1 1 d .
C35 C 1.2530(7) 0.2617(6) 0.2545(5) 0.0359(17) Uani 1 1 d .
H35 H 1.1923 0.2082 0.2795 0.043 Uiso 1 1 calc R
C36 C 1.4108(7) 0.2952(6) 0.2945(5) 0.0402(18) Uani 1 1 d .
H36 H 1.4582 0.2657 0.3475 0.048 Uiso 1 1 calc R
C37 C 1.4992(7) 0.3718(6) 0.2572(5) 0.0353(16) Uani 1 1 d .
H37 H 1.6076 0.3942 0.2842 0.042 Uiso 1 1 calc R
C38 C 1.4317(7) 0.4152(6) 0.1820(5) 0.0374(17) Uani 1 1 d .
H38 H 1.4926 0.4683 0.1569 0.045 Uiso 1 1 calc R
C39 C 1.2745(7) 0.3817(6) 0.1423(5) 0.0363(17) Uani 1 1 d .
H39 H 1.2278 0.4112 0.0891 0.044 Uiso 1 1 calc R
N1 N 0.5980(5) 0.2050(4) -0.2089(3) 0.0231(11) Uani 1 1 d .
N2 N 0.5105(6) 0.1711(4) -0.0808(4) 0.0305(12) Uani 1 1 d .
O1 O 0.5018(5) 0.3325(4) -0.1385(3) 0.0379(11) Uani 1 1 d .
P1 P 0.97750(17) 0.27001(14) 0.12153(12) 0.0286(4) Uani 1 1 d .
Au1 Au 0.90132(3) 0.19229(2) -0.030099(18) 0.03244(10) Uani 1 1 d .

loop_
_atom_site_aniso_label
_atom_site_aniso_U_11
_atom_site_aniso_U_22
_atom_site_aniso_U_33
_atom_site_aniso_U_23
_atom_site_aniso_U_13
_atom_site_aniso_U_12
C1 0.031(3) 0.036(4) 0.037(4) -0.002(3) 0.004(3) 0.018(3)
C2 0.050(4) 0.027(4) 0.028(4) 0.007(3) 0.020(3) 0.025(3)
C3 0.038(3) 0.021(3) 0.029(4) 0.004(3) 0.015(3) 0.016(3)
C4 0.033(3) 0.029(4) 0.029(4) 0.001(3) 0.014(3) 0.015(3)
C5 0.031(3) 0.022(3) 0.025(4) 0.009(3) 0.008(3) 0.011(3)
C6 0.022(3) 0.027(4) 0.029(4) 0.011(3) 0.008(3) 0.005(2)
C7 0.021(3) 0.032(4) 0.023(4) 0.004(3) 0.001(3) 0.005(3)
C8 0.030(3) 0.044(4) 0.035(4) 0.011(3) 0.011(3) 0.013(3)
C9 0.036(4) 0.050(5) 0.033(4) 0.008(4) 0.012(3) 0.004(3)
C10 0.033(4) 0.038(4) 0.037(5) 0.010(4) 0.006(3) 0.000(3)
C11 0.037(4) 0.033(4) 0.039(5) 0.011(3) 0.003(3) 0.007(3)
C12 0.029(3) 0.031(4) 0.027(4) 0.009(3) 0.003(3) 0.009(3)
C13 0.030(3) 0.023(3) 0.025(4) 0.006(3) 0.010(3) 0.008(3)
C14 0.030(3) 0.037(4) 0.026(4) 0.006(3) 0.009(3) 0.011(3)
C15 0.035(4) 0.034(4) 0.030(4) 0.000(3) 0.004(3) 0.004(3)
C16 0.025(3) 0.037(4) 0.041(5) 0.004(4) 0.001(3) 0.005(3)
C17 0.033(3) 0.042(4) 0.047(5) 0.011(4) 0.013(3) 0.021(3)
C18 0.031(3) 0.029(4) 0.031(4) 0.004(3) 0.010(3) 0.014(3)
C19 0.027(3) 0.025(4) 0.025(4) 0.004(3) 0.008(3) 0.009(3)
C20 0.049(4) 0.032(4) 0.046(5) 0.010(4) 0.026(3) 0.019(3)
C21 0.059(5) 0.054(5) 0.041(5) 0.019(4) 0.031(4) 0.018(4)
C22 0.025(3) 0.027(4) 0.031(4) 0.005(3) 0.009(3) 0.010(3)
C23 0.028(3) 0.038(4) 0.030(4) 0.003(3) 0.008(3) 0.013(3)
C24 0.035(4) 0.044(4) 0.036(4) 0.015(4) 0.011(3) 0.023(3)
C25 0.035(4) 0.029(4) 0.059(5) 0.007(4) 0.016(3) 0.014(3)
C26 0.038(4) 0.028(4) 0.052(5) -0.010(4) 0.009(3) 0.002(3)
C27 0.030(3) 0.034(4) 0.035(4) 0.000(3) 0.002(3) 0.009(3)
C28 0.019(3) 0.032(4) 0.037(4) 0.007(3) -0.002(3) 0.006(3)
C29 0.049(4) 0.026(4) 0.049(5) 0.005(3) 0.019(4) 0.012(3)
C30 0.051(4) 0.043(5) 0.048(5) 0.006(4) 0.025(4) 0.007(4)
C31 0.034(4) 0.039(4) 0.057(5) 0.017(4) 0.013(3) 0.006(3)
C32 0.037(4) 0.031(4) 0.079(6) 0.020(4) 0.017(4) 0.013(3)
C33 0.033(4) 0.041(4) 0.053(5) 0.013(4) 0.015(3) 0.018(3)
C34 0.028(3) 0.025(3) 0.025(4) 0.002(3) 0.009(3) 0.011(3)
C35 0.030(3) 0.042(4) 0.038(4) 0.017(3) 0.009(3) 0.008(3)
C36 0.031(3) 0.050(5) 0.037(4) 0.018(4) 0.000(3) 0.013(3)
C37 0.025(3) 0.035(4) 0.042(5) -0.003(3) 0.005(3) 0.008(3)
C38 0.037(4) 0.028(4) 0.054(5) 0.005(3) 0.028(3) 0.005(3)
C39 0.036(4) 0.040(4) 0.040(4) 0.023(4) 0.015(3) 0.011(3)
N1 0.030(3) 0.023(3) 0.020(3) 0.004(2) 0.009(2) 0.010(2)
N2 0.044(3) 0.025(3) 0.030(3) 0.007(2) 0.020(2) 0.011(2)
O1 0.054(3) 0.027(3) 0.047(3) 0.011(2) 0.026(2) 0.024(2)
P1 0.0273(8) 0.0311(10) 0.0279(10) 0.0064(8) 0.0049(7) 0.0115(7)
Au1 0.03412(15) 0.03684(17) 0.02959(17) 0.00746(12) 0.00624(11) 0.01845(11)

loop_
_atom_type_symbol
_atom_type_description
_atom_type_scat_dispersion_real
_atom_type_scat_dispersion_imag
_atom_type_scat_source
C C 0.0033 0.0016 'International Tables Vol C Tables 4.2.6.8 and 6.1.1.4'
H H 0.0000 0.0000 'International Tables Vol C Tables 4.2.6.8 and 6.1.1.4'
N N 0.0061 0.0033 'International Tables Vol C Tables 4.2.6.8 and 6.1.1.4'
O O 0.0106 0.0060 'International Tables Vol C Tables 4.2.6.8 and 6.1.1.4'
P P 0.1023 0.0942 'International Tables Vol C Tables 4.2.6.8 and 6.1.1.4'
Au Au -2.0133 8.8022 'International Tables Vol C Tables 4.2.6.8 and 6.1.1.4'

loop_
_geom_angle_atom_site_label_1
_geom_angle_atom_site_label_2
_geom_angle_atom_site_label_3
_geom_angle
C2 C1 Au1 116.2(4)
C2 C1 H1A 108.2
Au1 C1 H1A 108.2
C2 C1 H1B 108.2
Au1 C1 H1B 108.2
H1A C1 H1B 107.4
N1 C2 C1 114.0(5)
N1 C2 C3 108.1(5)
C1 C2 C3 111.8(5)
N1 C2 H2 107.6
C1 C2 H2 107.6
C3 C2 H2 107.6
C4 C3 C2 112.4(5)
C4 C3 H3A 109.1
C2 C3 H3A 109.1
C4 C3 H3B 109.1
C2 C3 H3B 109.1
H3A C3 H3B 107.9
C3 C4 C5 111.2(5)
C3 C4 H4A 109.4
C5 C4 H4A 109.4
C3 C4 H4B 109.4
C5 C4 H4B 109.4
H4A C4 H4B 108.0
C6 C5 C13 113.0(5)
C6 C5 C4 106.0(4)
C13 C5 C4 110.8(5)
C6 C5 C7 109.1(5)
C13 C5 C7 107.2(4)
C4 C5 C7 110.7(5)
N1 C6 C5 111.7(5)
N1 C6 H6A 109.3
C5 C6 H6A 109.3
N1 C6 H6B 109.3
C5 C6 H6B 109.3
H6A C6 H6B 107.9
C8 C7 C12 118.1(6)
C8 C7 C5 123.0(6)
C12 C7 C5 118.9(5)
C7 C8 C9 121.3(7)
C7 C8 H8 119.3
C9 C8 H8 119.3
C10 C9 C8 120.0(7)
C10 C9 H9 120.0
C8 C9 H9 120.0
C9 C10 C11 120.1(6)
C9 C10 H10 120.0
C11 C10 H10 120.0
C10 C11 C12 119.3(7)
C10 C11 H11 120.4
C12 C11 H11 120.4
C11 C12 C7 121.2(6)
C11 C12 H12 119.4
C7 C12 H12 119.4
C18 C13 C14 117.4(5)
C18 C13 C5 122.2(6)
C14 C13 C5 120.3(5)
C15 C14 C13 122.4(6)
C15 C14 H14 118.8
C13 C14 H14 118.8
C16 C15 C14 119.1(7)
C16 C15 H15 120.5
C14 C15 H15 120.5
C17 C16 C15 119.3(6)
C17 C16 H16 120.4
C15 C16 H16 120.4
C16 C17 C18 121.9(6)
C16 C17 H17 119.0
C18 C17 H17 119.0
C13 C18 C17 119.9(6)
C13 C18 H18 120.1
C17 C18 H18 120.1
O1 C19 N2 120.5(6)
O1 C19 N1 122.2(5)
N2 C19 N1 117.3(5)
N2 C20 C21 110.8(5)
N2 C20 H20A 109.5
C21 C20 H20A 109.5
N2 C20 H20B 109.5
C21 C20 H20B 109.5
H20A C20 H20B 108.1
C20 C21 H21A 109.5
C20 C21 H21B 109.5
H21A C21 H21B 109.5
C20 C21 H21C 109.5
H21A C21 H21C 109.5
H21B C21 H21C 109.5
C27 C22 C23 118.8(6)
C27 C22 P1 121.3(4)
C23 C22 P1 119.9(5)
C24 C23 C22 119.4(6)
C24 C23 H23 120.3
C22 C23 H23 120.3
C25 C24 C23 121.3(6)
C25 C24 H24 119.3
C23 C24 H24 119.3
C24 C25 C26 120.0(6)
C24 C25 H25 120.0
C26 C25 H25 120.0
C25 C26 C27 119.8(7)
C25 C26 H26 120.1
C27 C26 H26 120.1
C26 C27 C22 120.6(6)
C26 C27 H27 119.7
C22 C27 H27 119.7
C29 C28 C33 118.6(6)
C29 C28 P1 124.1(5)
C33 C28 P1 117.2(5)
C28 C29 C30 120.4(7)
C28 C29 H29 119.8
C30 C29 H29 119.8
C31 C30 C29 120.4(7)
C31 C30 H30 119.8
C29 C30 H30 119.8
C30 C31 C32 119.9(7)
C30 C31 H31 120.0
C32 C31 H31 120.0
C33 C32 C31 120.0(7)
C33 C32 H32 120.0
C31 C32 H32 120.0
C32 C33 C28 120.5(7)
C32 C33 H33 119.7
C28 C33 H33 119.7
C35 C34 C39 119.3(5)
C35 C34 P1 124.1(4)
C39 C34 P1 116.6(4)
C34 C35 C36 120.0(6)
C34 C35 H35 120.0
C36 C35 H35 120.0
C37 C36 C35 119.9(6)
C37 C36 H36 120.1
C35 C36 H36 120.1
C38 C37 C36 120.3(6)
C38 C37 H37 119.9
C36 C37 H37 119.9
C37 C38 C39 119.8(6)
C37 C38 H38 120.1
C39 C38 H38 120.1
C38 C39 C34 120.7(6)
C38 C39 H39 119.6
C34 C39 H39 119.6
C19 N1 C2 125.3(5)
C19 N1 C6 117.3(5)
C2 N1 C6 115.4(5)
C19 N2 C20 118.7(5)
C22 P1 C28 105.9(3)
C22 P1 C34 103.5(3)
C28 P1 C34 105.0(3)
C22 P1 Au1 114.8(2)
C28 P1 Au1 110.0(2)
C34 P1 Au1 116.5(2)
C1 Au1 P1 177.00(19)

loop_
_geom_bond_atom_site_label_1
_geom_bond_atom_site_label_2
_geom_bond_distance
C1 C2 1.524(8)
C1 Au1 2.074(7)
C1 H1A 0.9900
C1 H1B 0.9900
C2 N1 1.465(7)
C2 C3 1.532(9)
C2 H2 1.0000
C3 C4 1.509(8)
C3 H3A 0.9900
C3 H3B 0.9900
C4 C5 1.550(8)
C4 H4A 0.9900
C4 H4B 0.9900
C5 C6 1.534(8)
C5 C13 1.538(8)
C5 C7 1.555(8)
C6 N1 1.472(7)
C6 H6A 0.9900
C6 H6B 0.9900
C7 C8 1.366(9)
C7 C12 1.386(8)
C8 C9 1.385(9)
C8 H8 0.9500
C9 C10 1.365(10)
C9 H9 0.9500
C10 C11 1.377(10)
C10 H10 0.9500
C11 C12 1.386(8)
C11 H11 0.9500
C12 H12 0.9500
C13 C18 1.385(8)
C13 C14 1.385(9)
C14 C15 1.380(8)
C14 H14 0.9500
C15 C16 1.380(9)
C15 H15 0.9500
C16 C17 1.356(10)
C16 H16 0.9500
C17 C18 1.386(8)
C17 H17 0.9500
C18 H18 0.9500
C19 O1 1.227(7)
C19 N2 1.366(7)
C19 N1 1.367(7)
C20 N2 1.448(8)
C20 C21 1.514(8)
C20 H20A 0.9900
C20 H20B 0.9900
C21 H21A 0.9800
C21 H21B 0.9800
C21 H21C 0.9800
C22 C27 1.386(9)
C22 C23 1.394(8)
C22 P1 1.808(6)
C23 C24 1.384(9)
C23 H23 0.9500
C24 C25 1.353(10)
C24 H24 0.9500
C25 C26 1.376(9)
C25 H25 0.9500
C26 C27 1.383(9)
C26 H26 0.9500
C27 H27 0.9500
C28 C29 1.368(9)
C28 C33 1.397(9)
C28 P1 1.818(6)
C29 C30 1.376(9)
C29 H29 0.9500
C30 C31 1.363(10)
C30 H30 0.9500
C31 C32 1.373(11)
C31 H31 0.9500
C32 C33 1.362(9)
C32 H32 0.9500
C33 H33 0.9500
C34 C35 1.371(8)
C34 C39 1.383(8)
C34 P1 1.825(6)
C35 C36 1.385(8)
C35 H35 0.9500
C36 C37 1.383(9)
C36 H36 0.9500
C37 C38 1.360(9)
C37 H37 0.9500
C38 C39 1.379(8)
C38 H38 0.9500
C39 H39 0.9500
P1 Au1 2.2770(19)
